data_7702075
loop_
_publ_author_name
'Benjamin, Sophie L.'
'Chang, Yao-Pang'
'Hector, Andrew L.'
'Jura, Marek'
'Levason, William'
'Reid, Gillian'
'Stenning, Gavin'

_publ_section_title
;
 Niobium tetrahalide complexes with neutral diphosphine ligands.
;
_journal_issue 19
_journal_name_full 'Dalton transactions (Cambridge, England : 2003)'
_journal_page_first 8192
_journal_page_last 8200
_journal_paper_doi 10.1039/c6dt01099g
_journal_volume 45
_journal_year 2016
_chemical_formula_moiety 'C20 H32 Cl4 Nb P4'
_chemical_formula_sum 'C20 H32 Cl4 Nb P4'
_chemical_formula_weight 631.04
_chemical_name_common '[NbCl4(o-DMPB)2]'
_space_group_crystal_system tetragonal
_space_group_IT_number 121
_space_group_name_Hall 'I -4 2'
_space_group_name_H-M_alt 'I -4 2 m'
_atom_sites_solution_hydrogens geom
_audit_creation_method SHELXL-2014/7
_audit_update_record
;
2016-02-15 deposited with the CCDC.
2016-04-11 downloaded from the CCDC.
;
_cell_angle_alpha 90
_cell_angle_beta 90
_cell_angle_gamma 90
_cell_formula_units_Z 2
_cell_length_a 8.9876(7)
_cell_length_b 8.9876(7)
_cell_length_c 16.1482(11)
_cell_measurement_reflns_used 2286
_cell_measurement_temperature 100(2)
_cell_measurement_theta_max 27.5
_cell_measurement_theta_min 4.1
_cell_volume 1304.40(17)
_computing_cell_refinement 'Bruker XSCANS'
_computing_data_collection 'Bruker XSCANS'
_computing_data_reduction 'Bruker SHELXTL'
_computing_molecular_graphics 'Bruker SHELXTL'
_computing_publication_material 'Bruker SHELXTL'
_computing_structure_refinement 'SHELXL-2014/7 (Sheldrick, 2014)'
_computing_structure_solution 'Bruker SHELXTL'
_diffrn_ambient_temperature 100(2)
_diffrn_detector_area_resol_mean 28.5714
_diffrn_measured_fraction_theta_full 0.992
_diffrn_measured_fraction_theta_max 0.993
_diffrn_measurement_device_type 'Rigaku AFC12 (Right)'
_diffrn_measurement_method 'profile data from \w-scans'
_diffrn_radiation_type MoK\a
_diffrn_radiation_wavelength 0.71073
_diffrn_reflns_av_R_equivalents 0.0346
_diffrn_reflns_av_unetI/netI 0.0430
_diffrn_reflns_Laue_measured_fraction_full 0.992
_diffrn_reflns_Laue_measured_fraction_max 0.993
_diffrn_reflns_limit_h_max 11
_diffrn_reflns_limit_h_min -9
_diffrn_reflns_limit_k_max 11
_diffrn_reflns_limit_k_min -6
_diffrn_reflns_limit_l_max 20
_diffrn_reflns_limit_l_min -10
_diffrn_reflns_number 2204
_diffrn_reflns_point_group_measured_fraction_full 0.977
_diffrn_reflns_point_group_measured_fraction_max 0.967
_diffrn_reflns_theta_full 25.242
_diffrn_reflns_theta_max 26.941
_diffrn_reflns_theta_min 4.081
_diffrn_source 'Rotating Anode'
_exptl_absorpt_coefficient_mu 1.124
_exptl_absorpt_correction_T_max 1.000
_exptl_absorpt_correction_T_min 0.703
_exptl_absorpt_correction_type multi-scan
_exptl_absorpt_process_details
; 
Jacobson, R. (1998). REQAB. Private communication to the 
Rigaku Corporation, Tokyo, Japan. 
;
_exptl_crystal_colour Green
_exptl_crystal_density_diffrn 1.607
_exptl_crystal_density_method 'not measured'
_exptl_crystal_description Block
_exptl_crystal_F_000 642
_exptl_crystal_size_max 0.080
_exptl_crystal_size_mid 0.040
_exptl_crystal_size_min 0.020
_refine_diff_density_max 1.380
_refine_diff_density_min -0.876
_refine_diff_density_rms 0.118
_refine_ls_abs_structure_details
; 
 Flack x determined using 263 quotients [(I+)-(I-)]/[(I+)+(I-)] 
 (Parsons, Flack and Wagner, Acta Cryst. B69 (2013) 249-259). 
;
_refine_ls_abs_structure_Flack -0.03(8)
_refine_ls_extinction_method none
_refine_ls_goodness_of_fit_ref 1.114
_refine_ls_hydrogen_treatment constr
_refine_ls_matrix_type full
_refine_ls_number_parameters 43
_refine_ls_number_reflns 754
_refine_ls_number_restraints 0
_refine_ls_restrained_S_all 1.114
_refine_ls_R_factor_all 0.0523
_refine_ls_R_factor_gt 0.0477
_refine_ls_shift/su_max 0.000
_refine_ls_shift/su_mean 0.000
_refine_ls_structure_factor_coef Fsqd
_refine_ls_weighting_details 'w=1/[\s^2^(Fo^2^)+(0.0158P)^2^+13.9926P] where P=(Fo^2^+2Fc^2^)/3'
_refine_ls_weighting_scheme calc
_refine_ls_wR_factor_gt 0.1111
_refine_ls_wR_factor_ref 0.1149
_reflns_Friedel_coverage 0.672
_reflns_Friedel_fraction_full 0.955
_reflns_Friedel_fraction_max 0.929
_reflns_number_gt 703
_reflns_number_total 754
_reflns_threshold_expression 'I > 2\s(I)'
_cod_data_source_file c6dt01099g2.cif
_cod_data_source_block shelx
_cod_depositor_comments
;
The following automatic conversions were performed:

data item '_exptl_absorpt_correction_type' value 'Multi-scan' was
changed to 'multi-scan' in accordance with the
/home/saulius/struct/COD-crude-data/automatic-downloads/DataCite-retrospective/RSC/depositions/lib/dictionaries/cif_core.dic
dictionary named 'cif_core.dic' version 2.4.2 last updated on
2011-04-26.

Automatic conversion script
Id: cif_fix_values 6909 2019-04-08 15:41:33Z antanas 
;
_cod_original_cell_volume 1304.4(2)
_cod_database_code 7702075
_shelx_shelxl_version_number 2014/7
_shelx_space_group_comment
; 
The symmetry employed for this shelxl refinement is uniquely defined 
by the following loop, which should always be used as a source of 
symmetry information in preference to the above space-group names. 
They are only intended as comments. 
;
_shelx_estimated_absorpt_t_min 0.915
_shelx_estimated_absorpt_t_max 0.978

loop_
_space_group_symop_operation_xyz
'x, y, z'
'-x, -y, z'
'y, -x, -z'
'-y, x, -z'
'-x, y, -z'
'x, -y, -z'
'-y, -x, z'
'y, x, z'
'x+1/2, y+1/2, z+1/2'
'-x+1/2, -y+1/2, z+1/2'
'y+1/2, -x+1/2, -z+1/2'
'-y+1/2, x+1/2, -z+1/2'
'-x+1/2, y+1/2, -z+1/2'
'x+1/2, -y+1/2, -z+1/2'
'-y+1/2, -x+1/2, z+1/2'
'y+1/2, x+1/2, z+1/2'

loop_
_atom_site_label
_atom_site_type_symbol
_atom_site_fract_x
_atom_site_fract_y
_atom_site_fract_z
_atom_site_U_iso_or_equiv
_atom_site_adp_type
_atom_site_occupancy
_atom_site_site_symmetry_order
_atom_site_calc_flag
_atom_site_refinement_flags_posn
_atom_site_refinement_flags_adp
_atom_site_refinement_flags_occupancy
Nb1 Nb 0.0000 1.0000 1.0000 0.0327(6) Uani 1 8 d S T P
Cl1 Cl -0.1836(2) 0.8164(2) 0.95577(16) 0.0378(7) Uani 1 2 d S T P
P1 P 0.12483(19) 0.87517(19) 0.86449(13) 0.0161(5) Uani 1 2 d S T P
C1 C 0.1007(9) 0.6750(8) 0.8545(4) 0.0308(17) Uani 1 1 d . . .
H1A H -0.0053 0.6520 0.8483 0.046 Uiso 1 1 calc R U .
H1B H 0.1394 0.6256 0.9041 0.046 Uiso 1 1 calc R U .
H1C H 0.1549 0.6395 0.8057 0.046 Uiso 1 1 calc R U .
C2 C 0.0546(7) 0.9454(7) 0.7655(5) 0.0164(17) Uani 1 2 d S T P
C3 C 0.1098(8) 0.8902(8) 0.6895(5) 0.0209(19) Uani 1 2 d S T P
H3 H 0.1846 0.8154 0.6889 0.025 Uiso 1 2 calc R U P
C4 C 0.0536(9) 0.9464(9) 0.6159(5) 0.024(2) Uani 1 2 d S T P
H4 H 0.0904 0.9096 0.5647 0.029 Uiso 1 2 calc R U P

loop_
_atom_site_aniso_label
_atom_site_aniso_U_11
_atom_site_aniso_U_22
_atom_site_aniso_U_33
_atom_site_aniso_U_23
_atom_site_aniso_U_13
_atom_site_aniso_U_12
Nb1 0.0397(8) 0.0397(8) 0.0188(9) 0.000 0.000 0.000
Cl1 0.0389(10) 0.0389(10) 0.0357(14) -0.0031(9) -0.0031(9) -0.0014(14)
P1 0.0157(7) 0.0157(7) 0.0169(11) -0.0012(6) 0.0012(6) 0.0021(10)
C1 0.048(5) 0.020(3) 0.024(3) -0.001(3) 0.005(3) 0.005(3)
C2 0.018(3) 0.018(3) 0.013(4) -0.003(3) 0.003(3) -0.008(4)
C3 0.022(3) 0.022(3) 0.018(4) -0.005(3) 0.005(3) -0.004(4)
C4 0.031(3) 0.031(3) 0.011(4) -0.004(3) 0.004(3) -0.018(4)

loop_
_atom_type_symbol
_atom_type_description
_atom_type_scat_dispersion_real
_atom_type_scat_dispersion_imag
_atom_type_scat_source
C C 0.0033 0.0016 'International Tables Vol C Tables 4.2.6.8 and 6.1.1.4'
H H 0.0000 0.0000 'International Tables Vol C Tables 4.2.6.8 and 6.1.1.4'
P P 0.1023 0.0942 'International Tables Vol C Tables 4.2.6.8 and 6.1.1.4'
Cl Cl 0.1484 0.1585 'International Tables Vol C Tables 4.2.6.8 and 6.1.1.4'
Nb Nb -2.0727 0.6215 'International Tables Vol C Tables 4.2.6.8 and 6.1.1.4'

loop_
_geom_angle_atom_site_label_1
_geom_angle_atom_site_label_2
_geom_angle_atom_site_label_3
_geom_angle
_geom_angle_site_symmetry_1
_geom_angle_site_symmetry_3
Cl1 Nb1 Cl1 145.97(13) . 2_575
Cl1 Nb1 Cl1 94.91(4) . 4_667
Cl1 Nb1 Cl1 94.91(4) 2_575 4_667
Cl1 Nb1 Cl1 94.91(4) . 3_467
Cl1 Nb1 Cl1 94.91(4) 2_575 3_467
Cl1 Nb1 Cl1 145.97(13) 4_667 3_467
Cl1 Nb1 P1 142.96(8) . 4_667
Cl1 Nb1 P1 71.07(8) 2_575 4_667
Cl1 Nb1 P1 76.30(5) 4_667 4_667
Cl1 Nb1 P1 76.30(5) 3_467 4_667
Cl1 Nb1 P1 76.30(5) . 2_575
Cl1 Nb1 P1 76.30(5) 2_575 2_575
Cl1 Nb1 P1 142.96(8) 4_667 2_575
Cl1 Nb1 P1 71.07(8) 3_467 2_575
P1 Nb1 P1 130.95(6) 4_667 2_575
Cl1 Nb1 P1 71.07(8) . 3_467
Cl1 Nb1 P1 142.96(8) 2_575 3_467
Cl1 Nb1 P1 76.30(5) 4_667 3_467
Cl1 Nb1 P1 76.30(5) 3_467 3_467
P1 Nb1 P1 71.89(10) 4_667 3_467
P1 Nb1 P1 130.95(6) 2_575 3_467
Cl1 Nb1 P1 76.30(5) . .
Cl1 Nb1 P1 76.30(5) 2_575 .
Cl1 Nb1 P1 71.07(8) 4_667 .
Cl1 Nb1 P1 142.96(8) 3_467 .
P1 Nb1 P1 130.95(6) 4_667 .
P1 Nb1 P1 71.89(10) 2_575 .
P1 Nb1 P1 130.95(6) 3_467 .
C1 P1 C1 103.2(5) 7_665 .
C1 P1 C2 102.9(3) 7_665 .
C1 P1 C2 102.9(3) . .
C1 P1 Nb1 115.6(2) 7_665 .
C1 P1 Nb1 115.6(2) . .
C2 P1 Nb1 114.9(3) . .
P1 C1 H1A 109.5 . .
P1 C1 H1B 109.5 . .
H1A C1 H1B 109.5 . .
P1 C1 H1C 109.5 . .
H1A C1 H1C 109.5 . .
H1B C1 H1C 109.5 . .
C2 C2 C3 119.8(6) 2_575 .
C2 C2 P1 119.2(3) 2_575 .
C3 C2 P1 121.0(7) . .
C4 C3 C2 119.2(9) . .
C4 C3 H3 120.4 . .
C2 C3 H3 120.4 . .
C4 C4 C3 121.0(6) 2_575 .
C4 C4 H4 119.5 2_575 .
C3 C4 H4 119.5 . .

loop_
_geom_bond_atom_site_label_1
_geom_bond_atom_site_label_2
_geom_bond_distance
_geom_bond_site_symmetry_2
Nb1 Cl1 2.441(3) .
Nb1 Cl1 2.441(3) 2_575
Nb1 Cl1 2.441(3) 4_667
Nb1 Cl1 2.441(3) 3_467
Nb1 P1 2.703(2) 4_667
Nb1 P1 2.703(2) 2_575
Nb1 P1 2.703(2) 3_467
Nb1 P1 2.703(2) .
P1 C1 1.819(8) 7_665
P1 C1 1.819(8) .
P1 C2 1.831(9) .
C1 H1A 0.9800 .
C1 H1B 0.9800 .
C1 H1C 0.9800 .
C2 C2 1.388(19) 2_575
C2 C3 1.414(12) .
C3 C4 1.388(13) .
C3 H3 0.9500 .
C4 C4 1.36(2) 2_575
C4 H4 0.9500 .
